data_4135508
loop_
_publ_author_name
'Gong, Wei'
'Arman, Hadi'
'Chen, Zhijie'
'Xie, Yi'
'Son, Florencia A.'
'Cui, Hui'
'Chen, Xinfa'
'Shi, Yanshu'
'Liu, Yan'
'Chen, Banglin'
'Farha, Omar K.'
'Cui, Yong'

_publ_section_title
;
 Highly Specific Coordination-Driven Self-Assembly of 2D Heterometallic
 Metal-Organic Frameworks with Unprecedented Johnson-type
 (<i>J</i><sub>51</sub>) Nonanuclear Zr-Oxocarboxylate Clusters.
;
_journal_issue 2
_journal_name_full 'Journal of the American Chemical Society'
_journal_page_first 657
_journal_page_last 663
_journal_paper_doi 10.1021/jacs.0c11881
_journal_volume 143
_journal_year 2021
_chemical_formula_moiety 'C42 H42 Mo4 N2 O26 Zr6, 5(C6 H14 N2 O2)'
_chemical_formula_sum 'C72 H112 Mo4 N12 O36 Zr6'
_chemical_formula_weight 2652.81
_space_group_crystal_system triclinic
_space_group_IT_number 2
_space_group_name_Hall '-P 1'
_space_group_name_H-M_alt 'P -1'
_atom_sites_solution_hydrogens mixed
_atom_sites_solution_primary dual
_audit_creation_date 2020-06-19
_audit_creation_method
;
Olex2 1.3-ac4
(compiled 2019.10.09 svn.r3662 for Rigaku Oxford Diffraction, GUI svn.r5959)
;
_cell_angle_alpha 88.9510(10)
_cell_angle_beta 78.2580(10)
_cell_angle_gamma 87.9520(10)
_cell_formula_units_Z 1
_cell_length_a 9.87790(10)
_cell_length_b 12.4026(2)
_cell_length_c 19.6503(4)
_cell_measurement_reflns_used 31564
_cell_measurement_temperature 100.01(10)
_cell_measurement_theta_max 75.9640
_cell_measurement_theta_min 2.3270
_cell_volume 2355.36(7)
_computing_cell_refinement 'CrysAlisPro 1.171.40.63a (Rigaku OD, 2019)'
_computing_data_collection 'CrysAlisPro 1.171.40.63a (Rigaku OD, 2019)'
_computing_data_reduction 'CrysAlisPro 1.171.40.63a (Rigaku OD, 2019)'
_computing_molecular_graphics 'Olex2 1.3-ac4 (Dolomanov et al., 2009)'
_computing_publication_material 'Olex2 1.3-ac4 (Dolomanov et al., 2009)'
_computing_structure_refinement 'ShelXL 2018/3 (Sheldrick, 2015)'
_computing_structure_solution 'ShelXT n/a (Sheldrick, 2015)'
_diffrn_ambient_environment N~2~
_diffrn_ambient_temperature 100.01(10)
_diffrn_detector 'Hybrid Pixel Array Detector'
_diffrn_detector_area_resol_mean 10.0000
_diffrn_detector_type HyPix
_diffrn_measured_fraction_theta_full 0.998
_diffrn_measured_fraction_theta_max 0.965
_diffrn_measurement_details
;
List of Runs (angles in degrees, time in seconds):

  # Type    Start    End  Width  t~exp~   \w     \q     \k     \f   Frames
--------------------------------------------------------------------------
  1  \w   -119.00 -57.00   0.50    0.05    --  -46.75-148.00 152.00  124
  2  \w    -84.00 -11.00   0.50    0.05    --  -46.75 123.00  37.00  146
  3  \w   -102.00 -25.00   0.50    0.05    --  -46.75 148.00-158.00  154
  4  \w     33.00  95.00   0.50    0.05    --   46.75-123.00 -42.00  124
  5  \w     47.00 110.00   0.50    0.05    --   46.75-148.00 152.00  126
  6  \w   -150.00 -57.00   0.50    0.13    --  -88.50-148.00 152.00  186
  7  \w   -102.00 -25.00   0.50    0.13    --  -88.50 148.00-158.00  154
  8  \w   -160.00 -75.00   0.50    0.13    --  -88.50-123.00 -42.00  170
  9  \w    -84.00 -15.00   0.50    0.13    --  -88.50 123.00  37.00  138
 10  \w     79.00 167.00   0.50    0.13    --  106.69 148.00-158.00  176
 11  \w     47.00 128.00   0.50    0.13    --  106.69-148.00 152.00  162
 12  \w     34.00 110.00   0.50    0.13    --  106.69-123.00 -42.00  152
 13  \w     96.00 178.00   0.50    0.13    --  106.69 123.00  37.00  164
 14  \w   -119.00 -87.00   0.50    0.05    --  -46.75-125.00 150.00   64
 15  \w   -119.00 -83.00   0.50    0.05    --  -46.75 -57.00-180.00   72
 16  \w   -119.00 -83.00   0.50    0.05    --  -46.75 -57.00  90.00   72
 17  \w   -119.00 -83.00   0.50    0.05    --  -46.75 -57.00-150.00   72
 18  \w   -119.00 -87.00   0.50    0.05    --  -46.75-125.00-150.00   64
 19  \w   -119.00 -83.00   0.50    0.05    --  -46.75 -57.00-120.00   72
 20  \w    -30.00  29.00   0.50    0.05    --  -46.75  19.00 -30.00  118
 21  \w     83.00 119.00   0.50    0.05    --   46.75  57.00  90.00   72
 22  \w   -160.00-101.00   0.50    0.13    --  -88.50 -77.00 -30.00  118
 23  \w   -160.00 -91.00   0.50    0.13    --  -88.50 -61.00   0.00  138
 24  \w    -51.00 -16.00   0.50    0.13    --  -88.50  45.00 -90.00   70
 25  \w    -51.00 -16.00   0.50    0.13    --  -88.50  45.00 150.00   70
 26  \w   -160.00 -73.00   0.50    0.13    --  -88.50 -53.00  16.16  174
 27  \w   -160.00 -91.00   0.50    0.13    --  -88.50 -61.00  60.00  138
 28  \w     34.00 111.00   0.50    0.13    --  106.69-125.00   0.00  154
 29  \w     91.00 178.00   0.50    0.13    --  106.69  30.00-150.00  174
 30  \w     34.00  71.00   0.50    0.13    --  106.69 -61.00 120.00   74
 31  \w     92.00 178.00   0.50    0.13    --  106.69  45.00 120.00  172
 32  \w     34.00 111.00   0.50    0.13    --  106.69-125.00  60.00  154
 33  \w     34.00 111.00   0.50    0.13    --  106.69-125.00-150.00  154
 34  \w     95.00 178.00   0.50    0.13    --  106.69 125.00  60.00  166
 35  \w     34.00 105.00   0.50    0.13    --  106.69 -94.00 150.00  142
 36  \w     34.00 101.00   0.50    0.13    --  106.69 -77.00 -60.00  134
 37  \w     34.00 101.00   0.50    0.13    --  106.69 -77.00   0.00  134
 38  \w     42.00 122.00   0.50    0.13    --  106.69-139.00 -36.66  160
 39  \w     34.00 105.00   0.50    0.13    --  106.69 -94.00-180.00  142
 40  \w     34.00 106.00   0.50    0.13    --  106.69 -99.00-138.95  144
 41  \w     92.00 178.00   0.50    0.13    --  106.69  45.00  60.00  172
 42  \w     34.00  71.00   0.50    0.13    --  106.69 -61.00-150.00   74
 43  \w     34.00  71.00   0.50    0.13    --  106.69 -61.00-180.00   74
 44  \w   -119.00 -32.00   0.50    0.05    --  -46.75 -45.00-171.80  174
 45  \w   -119.00 -31.00   0.50    0.05    --  -46.75 -53.00 126.65  176
 46  \w   -119.00 -31.00   0.50    0.05    --  -46.75 -52.00 -20.91  176
 47  \w   -119.00 -30.00   0.50    0.05    --  -46.75 -54.00 -73.11  178
 48  \w   -119.00 -32.00   0.50    0.05    --  -46.75 -48.00-115.57  174
 49  \w   -119.00 -31.00   0.50    0.05    --  -46.75 -46.00  28.55  176
 50  \w     31.00 119.00   0.50    0.05    --   46.75  54.00 135.60  176
 51  \w     31.00 119.00   0.50    0.05    --   46.75  55.00-108.16  176
 52  \w     31.00 119.00   0.50    0.05    --   46.75  55.00  82.03  176
 53  \w   -160.00-120.00   0.50    0.13    --  -88.50 -51.00 -28.64   80
 54  \w   -160.00 -72.00   0.50    0.13    --  -88.50 -51.00-123.63  176
 55  \w   -160.00 -72.00   0.50    0.13    --  -88.50 -54.00 -72.60  176
 56  \w     92.00 178.00   0.50    0.13    --  106.69  45.00 150.00  172
;
_diffrn_measurement_device 'four-circle diffractometer'
_diffrn_measurement_device_type 'XtaLAB Synergy, Dualflex, HyPix'
_diffrn_measurement_method '\w scans'
_diffrn_orient_matrix_type 'CrysAlisPro convention (1999,Acta A55,543-557)'
_diffrn_orient_matrix_UB_11 -0.0169090000
_diffrn_orient_matrix_UB_12 0.0011235000
_diffrn_orient_matrix_UB_13 0.0796721000
_diffrn_orient_matrix_UB_21 0.1057378000
_diffrn_orient_matrix_UB_22 -0.0951846000
_diffrn_orient_matrix_UB_23 -0.0038406000
_diffrn_orient_matrix_UB_31 0.1180481000
_diffrn_orient_matrix_UB_32 0.0799319000
_diffrn_orient_matrix_UB_33 -0.0070976000
_diffrn_radiation_monochromator mirror
_diffrn_radiation_probe x-ray
_diffrn_radiation_type 'Cu K\a'
_diffrn_radiation_wavelength 1.54184
_diffrn_reflns_av_R_equivalents 0.0499
_diffrn_reflns_av_unetI/netI 0.0272
_diffrn_reflns_Laue_measured_fraction_full 0.998
_diffrn_reflns_Laue_measured_fraction_max 0.965
_diffrn_reflns_limit_h_max 12
_diffrn_reflns_limit_h_min -11
_diffrn_reflns_limit_k_max 15
_diffrn_reflns_limit_k_min -14
_diffrn_reflns_limit_l_max 24
_diffrn_reflns_limit_l_min -23
_diffrn_reflns_number 62537
_diffrn_reflns_point_group_measured_fraction_full 0.998
_diffrn_reflns_point_group_measured_fraction_max 0.965
_diffrn_reflns_theta_full 67.684
_diffrn_reflns_theta_max 76.778
_diffrn_reflns_theta_min 2.297
_diffrn_source 'micro-focus sealed X-ray tube'
_diffrn_source_type 'PhotonJet (Cu) X-ray Source'
_exptl_absorpt_coefficient_mu 10.180
_exptl_absorpt_correction_T_max 1.000
_exptl_absorpt_correction_T_min 0.703
_exptl_absorpt_correction_type gaussian
_exptl_absorpt_process_details
;
CrysAlisPro 1.171.40.63a (Rigaku Oxford Diffraction, 2019)
Numerical absorption correction based on gaussian integration over
			a multifaceted crystal model
Empirical absorption correction using spherical harmonics,
 implemented in SCALE3 ABSPACK scaling algorithm.
;
_exptl_crystal_colour 'clear colourless'
_exptl_crystal_colour_lustre clear
_exptl_crystal_colour_primary colourless
_exptl_crystal_density_diffrn 1.870
_exptl_crystal_description plate
_exptl_crystal_F_000 1324
_exptl_crystal_size_max 0.171
_exptl_crystal_size_mid 0.113
_exptl_crystal_size_min 0.068
_refine_diff_density_max 1.359
_refine_diff_density_min -1.209
_refine_diff_density_rms 0.129
_refine_ls_extinction_method none
_refine_ls_goodness_of_fit_ref 1.094
_refine_ls_hydrogen_treatment mixed
_refine_ls_matrix_type full
_refine_ls_number_parameters 602
_refine_ls_number_reflns 9602
_refine_ls_number_restraints 1
_refine_ls_restrained_S_all 1.094
_refine_ls_R_factor_all 0.0353
_refine_ls_R_factor_gt 0.0337
_refine_ls_shift/su_max 0.001
_refine_ls_shift/su_mean 0.000
_refine_ls_structure_factor_coef Fsqd
_refine_ls_weighting_details 'w=1/[\s^2^(Fo^2^)+(0.0500P)^2^+4.2500P] where P=(Fo^2^+2Fc^2^)/3'
_refine_ls_weighting_scheme calc
_refine_ls_wR_factor_gt 0.0881
_refine_ls_wR_factor_ref 0.0892
_reflns_Friedel_coverage 0.000
_reflns_number_gt 9106
_reflns_number_total 9602
_reflns_threshold_expression 'I > 2\s(I)'
_cod_data_source_file ja0c11881_si_004.cif
_cod_data_source_block Mo-cage
_cod_depositor_comments 'Adding full bibliography for 4135507--4135511.cif.'
_cod_database_code 4135508
_shelx_shelxl_version_number 2018/3
_chemical_oxdiff_formula 'C H N O Zn Mo'
_chemical_oxdiff_usercomment G-MeOH
_shelx_space_group_comment
;
The symmetry employed for this shelxl refinement is uniquely defined
by the following loop, which should always be used as a source of
symmetry information in preference to the above space-group names.
They are only intended as comments.
;
_shelx_estimated_absorpt_t_max 0.544
_shelx_estimated_absorpt_t_min 0.275
_reflns_odcompleteness_completeness 99.96
_reflns_odcompleteness_iscentric 1
_reflns_odcompleteness_theta 66.97
_olex2_refinement_description
;
1. Fixed Uiso
 At 1.2 times of:
  All C(H) groups
 At 1.5 times of:
  All C(H,H,H) groups, All C(H,H,H,H,H) groups
2. Restrained distances
 H12-O12
 0.82 with sigma of 0.02
3.a Aromatic/amide H refined with riding coordinates:
 C20(H20), C19(H19), C3(H3), C14(H14), C7(H7A), C5(H5), C4(H4), C18(H18),
 C6(H6), C11(H11), C13(H13), C28(H28), C12(H12A), C16(H16), C21(H21), C17(H17),
 C10(H10), C15(H15), C9(H9), C8(H8), C22(H22), C34(H34), C31(H31), C25(H25)
3.b Idealised Me refined as rotating group:
 C30(H30A,H30B,H30C), C29(H29A,H29B,H29C), C27(H27A,H27B,H27C), C36(H36A,H36B,
 H36C), C23(H23A,H23B,H23C), C35(H35A,H35B,H35C), C33(H33A,H33B,H33C), C24(H24A,
 H24B,H24C), C26(H26A,H26B,H26C), C32(H32A,H32B,H32C)
;
_olex2_exptl_crystal_mounting_method 'nylon loop'
_olex2_submission_special_instructions 'No special instructions were received'
_oxdiff_exptl_absorpt_empirical_details
;
Empirical correction (ABSPACK) includes:
- Absorption correction using spherical harmonics
- Frame scaling
;
_oxdiff_exptl_absorpt_empirical_full_max 2.298
_oxdiff_exptl_absorpt_empirical_full_min 0.586

loop_
_space_group_symop_operation_xyz
'x, y, z'
'-x, -y, -z'

loop_
_atom_site_label
_atom_site_type_symbol
_atom_site_fract_x
_atom_site_fract_y
_atom_site_fract_z
_atom_site_U_iso_or_equiv
_atom_site_adp_type
_atom_site_occupancy
_atom_site_site_symmetry_order
_atom_site_calc_flag
_atom_site_refinement_flags_posn
_atom_site_refinement_flags_adp
_atom_site_refinement_flags_occupancy
_atom_site_disorder_assembly
_atom_site_disorder_group
Mo1 Mo 1.11282(3) 0.69847(2) 0.27941(2) 0.01483(7) Uani 1 1 d . . . . .
Mo2 Mo 0.79994(3) 0.42139(2) 0.19109(2) 0.01687(7) Uani 1 1 d . . . . .
Zr1 Zr 1.11403(3) 0.43476(2) 0.23190(2) 0.01451(7) Uani 1 1 d . . . . .
Zr2 Zr 0.77323(3) 0.63387(2) 0.29834(2) 0.01523(7) Uani 1 1 d . . . . .
Zr3 Zr 0.98737(3) 0.63852(2) 0.13492(2) 0.01442(7) Uani 1 1 d . . . . .
O3 O 0.9509(2) 0.55533(17) 0.23451(11) 0.0172(5) Uani 1 1 d . . . . .
O5 O 1.1066(2) 0.72986(18) 0.18986(12) 0.0176(4) Uani 1 1 d . . . . .
O8 O 1.2033(2) 0.56669(18) 0.26951(11) 0.0171(4) Uani 1 1 d . . . . .
O7 O 1.1424(2) 0.51186(18) 0.13195(11) 0.0163(4) Uani 1 1 d . . . . .
O2 O 0.8242(2) 0.51986(19) 0.37665(11) 0.0189(5) Uani 1 1 d . . . . .
O12 O 0.8048(2) 0.70812(18) 0.19874(12) 0.0180(5) Uani 1 1 d D . . . .
O10 O 0.8543(2) 0.51069(18) 0.11867(12) 0.0187(5) Uani 1 1 d . . . . .
O6 O 0.9322(2) 0.72694(18) 0.32076(11) 0.0178(4) Uani 1 1 d . . . . .
O1 O 1.0091(2) 0.40899(18) 0.34174(11) 0.0176(4) Uani 1 1 d . . . . .
O9 O 0.9446(2) 0.34480(18) 0.21189(12) 0.0196(5) Uani 1 1 d . . . . .
O11 O 0.6889(2) 0.49393(18) 0.26131(12) 0.0193(5) Uani 1 1 d . . . . .
O18 O 0.6974(3) 0.3303(2) 0.16437(13) 0.0238(5) Uani 1 1 d . . . . .
O4 O 1.2174(2) 0.79579(19) 0.29767(12) 0.0213(5) Uani 1 1 d . . . . .
O15 O 1.3404(3) 0.4570(2) 0.02071(13) 0.0308(6) Uani 1 1 d . . . . .
N1 N 0.8919(3) 0.3551(2) 0.59948(14) 0.0177(5) Uani 1 1 d . . . . .
O17 O 0.6613(3) 0.8754(2) 0.15962(17) 0.0457(8) Uani 1 1 d . . . . .
O13 O 0.5808(3) 0.6352(3) 0.57677(16) 0.0415(7) Uani 1 1 d . . . . .
N4 N 1.4604(3) 0.3732(2) -0.07523(15) 0.0229(6) Uani 1 1 d . . . . .
N6 N 0.5861(3) 1.0394(3) 0.12963(16) 0.0276(7) Uani 1 1 d . . . . .
N2 N 0.4233(3) 0.7677(3) 0.62034(17) 0.0296(7) Uani 1 1 d . . . . .
N5 N 0.0503(4) 1.0294(3) 0.16086(19) 0.0360(8) Uani 1 1 d . . . . .
N3 N 1.2189(4) 0.9708(3) 0.45247(19) 0.0372(8) Uani 1 1 d . . . . .
C2 C 0.9009(3) 0.4100(3) 0.46059(16) 0.0170(6) Uani 1 1 d . . . . .
O16 O 0.2513(4) 1.0148(3) 0.0802(2) 0.0673(12) Uani 1 1 d . . . . .
O14 O 1.1096(5) 1.0960(3) 0.3942(2) 0.0600(10) Uani 1 1 d . . . . .
C20 C 1.1127(4) 0.6715(3) 0.00904(17) 0.0203(7) Uani 1 1 d . . . . .
H20 H 1.191298 0.627039 -0.009691 0.024 Uiso 1 1 calc R U . . .
C19 C 1.1140(4) 0.7692(3) 0.04440(17) 0.0207(7) Uani 1 1 d . . . . .
H19 H 1.193547 0.802522 0.053483 0.025 Uiso 1 1 calc R U . . .
C3 C 0.8064(3) 0.4611(3) 0.51323(17) 0.0179(6) Uani 1 1 d . . . . .
H3 H 0.743525 0.515491 0.502477 0.021 Uiso 1 1 calc R U . . .
C14 C 0.5674(3) 0.7680(3) 0.30892(18) 0.0223(7) Uani 1 1 d . . . . .
H14 H 0.554093 0.806528 0.268441 0.027 Uiso 1 1 calc R U . . .
C7 C 1.2690(4) 0.2993(3) 0.28378(19) 0.0236(7) Uani 1 1 d . . . . .
H7A H 1.257913 0.293893 0.332881 0.028 Uiso 1 1 calc R U . . .
C5 C 0.9793(3) 0.3032(3) 0.54786(17) 0.0204(7) Uani 1 1 d . . . . .
H5 H 1.038134 0.246891 0.559897 0.024 Uiso 1 1 calc R U . . .
C4 C 0.8054(3) 0.4311(3) 0.58230(17) 0.0183(6) Uani 1 1 d . . . . .
H4 H 0.740808 0.466140 0.618265 0.022 Uiso 1 1 calc R U . . .
C18 C 0.9755(4) 0.8088(3) 0.06396(17) 0.0203(7) Uani 1 1 d . . . . .
H18 H 0.945591 0.873451 0.088569 0.024 Uiso 1 1 calc R U . . .
C6 C 0.9877(3) 0.3280(3) 0.47814(17) 0.0190(6) Uani 1 1 d . . . . .
H6 H 1.051184 0.289919 0.443208 0.023 Uiso 1 1 calc R U . . .
C11 C 1.3607(3) 0.3667(3) 0.23953(18) 0.0203(7) Uani 1 1 d . . . . .
H11 H 1.422557 0.414694 0.253494 0.024 Uiso 1 1 calc R U . . .
C13 C 0.6469(4) 0.8006(3) 0.35588(19) 0.0244(7) Uani 1 1 d . . . . .
H13 H 0.697457 0.864910 0.352641 0.029 Uiso 1 1 calc R U . . .
C1 C 0.9127(3) 0.4488(3) 0.38668(17) 0.0173(6) Uani 1 1 d . . . . .
C28 C 1.3855(4) 0.4554(3) -0.04268(18) 0.0236(7) Uani 1 1 d . . . . .
H28 H 1.365756 0.516082 -0.069657 0.028 Uiso 1 1 calc R U . . .
C12 C 0.6389(4) 0.7209(3) 0.40904(18) 0.0234(7) Uani 1 1 d . . . . .
H12A H 0.682456 0.722295 0.447870 0.028 Uiso 1 1 calc R U . . .
C16 C 0.5540(3) 0.6388(3) 0.39374(18) 0.0222(7) Uani 1 1 d . . . . .
H16 H 0.530626 0.575034 0.420489 0.027 Uiso 1 1 calc R U . . .
C21 C 0.9739(4) 0.6511(3) 0.00633(17) 0.0216(7) Uani 1 1 d . . . . .
H21 H 0.942935 0.590911 -0.014825 0.026 Uiso 1 1 calc R U . . .
C17 C 0.8899(4) 0.7357(3) 0.04053(17) 0.0208(7) Uani 1 1 d . . . . .
H17 H 0.792065 0.742351 0.046745 0.025 Uiso 1 1 calc R U . . .
C10 C 1.3447(3) 0.3504(3) 0.17093(18) 0.0213(7) Uani 1 1 d . . . . .
H10 H 1.393838 0.385461 0.130473 0.026 Uiso 1 1 calc R U . . .
C15 C 0.5104(3) 0.6681(3) 0.33216(18) 0.0230(7) Uani 1 1 d . . . . .
H15 H 0.452493 0.627480 0.309911 0.028 Uiso 1 1 calc R U . . .
C9 C 1.2433(4) 0.2732(3) 0.17273(19) 0.0240(7) Uani 1 1 d . . . . .
H9 H 1.211693 0.247062 0.133764 0.029 Uiso 1 1 calc R U . . .
C8 C 1.1967(4) 0.2415(3) 0.2426(2) 0.0251(7) Uani 1 1 d . . . . .
H8 H 1.128358 0.189921 0.258901 0.030 Uiso 1 1 calc R U . . .
C30 C 1.5002(4) 0.2829(3) -0.0352(2) 0.0348(9) Uani 1 1 d . . . . .
H30A H 1.582364 0.300592 -0.017398 0.052 Uiso 1 1 calc R U . . .
H30B H 1.520956 0.219340 -0.064847 0.052 Uiso 1 1 calc R U . . .
H30C H 1.424063 0.267574 0.003896 0.052 Uiso 1 1 calc R U . . .
C29 C 1.5194(4) 0.3770(3) -0.14896(19) 0.0311(8) Uani 1 1 d . . . . .
H29A H 1.475332 0.436655 -0.170705 0.047 Uiso 1 1 calc R U . . .
H29B H 1.503624 0.308818 -0.170112 0.047 Uiso 1 1 calc R U . . .
H29C H 1.619008 0.388057 -0.155969 0.047 Uiso 1 1 calc R U . . .
C27 C 1.3017(4) 0.8723(3) 0.4504(2) 0.0370(9) Uani 1 1 d . . . . .
H27A H 1.312900 0.839899 0.404356 0.055 Uiso 1 1 calc R U . . .
H27B H 1.255577 0.821732 0.485822 0.055 Uiso 1 1 calc R U . . .
H27C H 1.392719 0.888200 0.459522 0.055 Uiso 1 1 calc R U . . .
C36 C 0.5701(4) 1.1166(3) 0.0748(2) 0.0356(9) Uani 1 1 d . . . . .
H36A H 0.615923 1.087407 0.029671 0.053 Uiso 1 1 calc R U . . .
H36B H 0.612183 1.184509 0.082612 0.053 Uiso 1 1 calc R U . . .
H36C H 0.471518 1.129883 0.075378 0.053 Uiso 1 1 calc R U . . .
C23 C 0.5201(5) 0.8533(4) 0.6063(2) 0.0405(10) Uani 1 1 d . . . . .
H23A H 0.536130 0.881132 0.650229 0.061 Uiso 1 1 calc R U . . .
H23B H 0.482407 0.911605 0.580560 0.061 Uiso 1 1 calc R U . . .
H23C H 0.607790 0.825543 0.578433 0.061 Uiso 1 1 calc R U . . .
C22 C 0.4646(4) 0.6657(3) 0.6044(2) 0.0316(8) Uani 1 1 d . . . . .
H22 H 0.396997 0.612149 0.615835 0.038 Uiso 1 1 calc R U . . .
C34 C 0.6491(4) 0.9455(3) 0.1160(2) 0.0332(9) Uani 1 1 d . . . . .
H34 H 0.688485 0.930255 0.068773 0.040 Uiso 1 1 calc R U . . .
C31 C 0.1782(5) 0.9917(4) 0.1383(3) 0.0479(12) Uani 1 1 d . . . . .
H31 H 0.217257 0.944020 0.168053 0.058 Uiso 1 1 calc R U . . .
C25 C 1.1785(5) 1.0122(4) 0.3964(3) 0.0429(11) Uani 1 1 d . . . . .
H25 H 1.205465 0.973241 0.354363 0.052 Uiso 1 1 calc R U . . .
C35 C 0.5239(5) 1.0716(4) 0.2004(2) 0.0462(11) Uani 1 1 d . . . . .
H35A H 0.548090 1.145841 0.207642 0.069 Uiso 1 1 calc R U . . .
H35B H 0.558667 1.023260 0.233429 0.069 Uiso 1 1 calc R U . . .
H35C H 0.423095 1.067226 0.207652 0.069 Uiso 1 1 calc R U . . .
C33 C -0.0210(6) 1.1026(4) 0.1213(3) 0.0477(11) Uani 1 1 d . . . . .
H33A H -0.040012 1.171676 0.145423 0.072 Uiso 1 1 calc R U . . .
H33B H -0.108458 1.071707 0.116447 0.072 Uiso 1 1 calc R U . . .
H33C H 0.036818 1.114265 0.075142 0.072 Uiso 1 1 calc R U . . .
C24 C 0.2839(5) 0.7935(4) 0.6575(2) 0.0392(10) Uani 1 1 d . . . . .
H24A H 0.286503 0.817235 0.704526 0.059 Uiso 1 1 calc R U . . .
H24B H 0.227822 0.729363 0.660371 0.059 Uiso 1 1 calc R U . . .
H24C H 0.243054 0.851433 0.632815 0.059 Uiso 1 1 calc R U . . .
C26 C 1.1851(7) 1.0261(4) 0.5183(3) 0.0604(15) Uani 1 1 d . . . . .
H26A H 1.128070 0.980147 0.553068 0.091 Uiso 1 1 calc R U . . .
H26B H 1.133773 1.093714 0.512763 0.091 Uiso 1 1 calc R U . . .
H26C H 1.270516 1.041975 0.533737 0.091 Uiso 1 1 calc R U . . .
C32 C -0.0267(6) 0.9959(4) 0.2290(3) 0.0470(11) Uani 1 1 d . . . . .
H32A H -0.103899 0.951893 0.223212 0.070 Uiso 1 1 calc R U . . .
H32B H -0.062743 1.059929 0.256274 0.070 Uiso 1 1 calc R U . . .
H32C H 0.034763 0.953558 0.253387 0.070 Uiso 1 1 calc R U . . .
H7 H 1.209(7) 0.496(5) 0.094(3) 0.070 Uiso 1 1 d . U . . .
H12 H 0.765(6) 0.762(3) 0.188(3) 0.070 Uiso 1 1 d D U . . .

loop_
_atom_site_aniso_label
_atom_site_aniso_U_11
_atom_site_aniso_U_22
_atom_site_aniso_U_33
_atom_site_aniso_U_23
_atom_site_aniso_U_13
_atom_site_aniso_U_12
Mo1 0.01536(13) 0.01609(12) 0.01275(12) -0.00077(9) -0.00258(9) 0.00181(9)
Mo2 0.01597(13) 0.01848(13) 0.01570(13) -0.00017(9) -0.00230(10) 0.00059(9)
Zr1 0.01429(13) 0.01612(13) 0.01215(13) -0.00001(9) -0.00102(10) 0.00269(10)
Zr2 0.01448(13) 0.01770(13) 0.01258(13) 0.00009(10) -0.00128(10) 0.00373(10)
Zr3 0.01485(13) 0.01588(13) 0.01196(13) 0.00032(9) -0.00184(10) 0.00181(9)
O3 0.0167(11) 0.0188(11) 0.0139(11) 0.0023(9) 0.0004(9) 0.0061(9)
O5 0.0172(11) 0.0193(11) 0.0165(11) -0.0012(9) -0.0040(9) 0.0004(9)
O8 0.0175(11) 0.0192(11) 0.0143(10) -0.0002(8) -0.0033(8) 0.0029(9)
O7 0.0162(11) 0.0186(11) 0.0128(10) 0.0002(8) -0.0011(8) 0.0047(8)
O2 0.0178(11) 0.0237(11) 0.0144(11) 0.0020(9) -0.0022(9) 0.0045(9)
O12 0.0167(11) 0.0205(11) 0.0152(11) 0.0014(9) -0.0013(9) 0.0060(9)
O10 0.0192(11) 0.0190(11) 0.0180(11) -0.0001(9) -0.0045(9) 0.0002(9)
O6 0.0188(11) 0.0197(11) 0.0151(11) -0.0008(9) -0.0043(9) 0.0029(9)
O1 0.0180(11) 0.0199(11) 0.0128(10) 0.0006(8) 0.0009(8) 0.0031(9)
O9 0.0184(11) 0.0215(11) 0.0185(11) 0.0005(9) -0.0033(9) -0.0003(9)
O11 0.0176(11) 0.0205(11) 0.0194(11) -0.0003(9) -0.0032(9) 0.0013(9)
O18 0.0226(12) 0.0270(12) 0.0210(12) -0.0008(10) -0.0030(10) -0.0001(10)
O4 0.0235(12) 0.0226(11) 0.0180(11) -0.0006(9) -0.0053(9) 0.0011(9)
O15 0.0248(13) 0.0498(17) 0.0163(12) -0.0028(11) -0.0016(10) 0.0069(12)
N1 0.0184(13) 0.0180(13) 0.0161(13) 0.0002(10) -0.0025(10) 0.0018(10)
O17 0.0452(18) 0.0396(17) 0.0422(17) 0.0183(14) 0.0092(14) 0.0232(14)
O13 0.0392(17) 0.0414(17) 0.0386(17) -0.0010(13) 0.0022(13) 0.0123(13)
N4 0.0183(14) 0.0308(15) 0.0185(14) -0.0004(12) -0.0014(11) 0.0020(12)
N6 0.0284(16) 0.0260(15) 0.0264(16) 0.0048(12) -0.0025(13) 0.0078(12)
N2 0.0305(17) 0.0276(16) 0.0288(16) 0.0021(13) -0.0020(13) 0.0007(13)
N5 0.046(2) 0.0249(16) 0.0373(19) -0.0071(14) -0.0083(16) -0.0020(14)
N3 0.045(2) 0.0286(17) 0.0348(19) -0.0074(14) -0.0002(15) 0.0019(15)
C2 0.0178(15) 0.0190(15) 0.0138(15) -0.0008(12) -0.0027(12) 0.0000(12)
O16 0.053(2) 0.073(3) 0.067(3) -0.035(2) 0.0159(19) -0.0222(19)
O14 0.088(3) 0.0332(17) 0.054(2) 0.0026(15) -0.008(2) 0.0110(18)
C20 0.0222(17) 0.0224(16) 0.0138(15) 0.0024(12) 0.0013(12) 0.0024(13)
C19 0.0209(16) 0.0231(16) 0.0179(15) 0.0034(13) -0.0035(13) -0.0036(13)
C3 0.0183(15) 0.0182(15) 0.0170(15) 0.0009(12) -0.0037(12) 0.0026(12)
C14 0.0201(16) 0.0272(17) 0.0174(16) 0.0007(13) -0.0006(13) 0.0085(13)
C7 0.0217(17) 0.0243(17) 0.0221(17) 0.0027(13) -0.0006(13) 0.0113(13)
C5 0.0206(16) 0.0213(15) 0.0181(16) 0.0005(12) -0.0025(13) 0.0063(13)
C4 0.0178(15) 0.0193(15) 0.0154(15) 0.0007(12) 0.0012(12) 0.0031(12)
C18 0.0264(17) 0.0173(15) 0.0155(15) 0.0010(12) -0.0008(13) 0.0012(13)
C6 0.0183(16) 0.0207(15) 0.0170(15) -0.0032(12) -0.0014(12) 0.0028(12)
C11 0.0180(16) 0.0201(15) 0.0230(17) -0.0015(13) -0.0057(13) 0.0063(12)
C13 0.0194(17) 0.0248(17) 0.0255(18) -0.0041(14) 0.0032(13) 0.0054(13)
C1 0.0173(15) 0.0175(15) 0.0171(15) -0.0002(12) -0.0033(12) -0.0008(12)
C28 0.0181(16) 0.0316(18) 0.0218(17) -0.0022(14) -0.0060(13) 0.0025(14)
C12 0.0215(17) 0.0298(18) 0.0176(16) -0.0039(13) -0.0021(13) 0.0092(14)
C16 0.0160(16) 0.0242(16) 0.0231(17) 0.0019(13) 0.0024(13) 0.0078(13)
C21 0.0311(19) 0.0192(15) 0.0150(15) 0.0011(12) -0.0057(13) -0.0023(13)
C17 0.0215(17) 0.0246(16) 0.0164(15) 0.0059(13) -0.0049(13) 0.0026(13)
C10 0.0198(16) 0.0238(16) 0.0182(16) 0.0011(13) -0.0007(13) 0.0078(13)
C15 0.0157(16) 0.0307(18) 0.0211(16) -0.0052(14) -0.0007(13) 0.0047(13)
C9 0.0198(17) 0.0240(17) 0.0286(18) -0.0074(14) -0.0065(14) 0.0075(13)
C8 0.0219(17) 0.0188(16) 0.0325(19) 0.0021(14) -0.0016(14) 0.0049(13)
C30 0.031(2) 0.038(2) 0.035(2) 0.0002(17) -0.0087(17) 0.0102(17)
C29 0.033(2) 0.039(2) 0.0187(17) -0.0038(15) 0.0022(15) -0.0011(16)
C27 0.031(2) 0.039(2) 0.041(2) -0.0140(18) -0.0073(18) 0.0020(17)
C36 0.036(2) 0.034(2) 0.037(2) 0.0131(17) -0.0078(18) 0.0035(17)
C23 0.043(2) 0.034(2) 0.043(2) -0.0017(18) -0.004(2) -0.0006(18)
C22 0.039(2) 0.0318(19) 0.0225(18) 0.0004(15) -0.0027(16) 0.0032(16)
C34 0.029(2) 0.031(2) 0.035(2) 0.0069(17) 0.0021(16) 0.0063(16)
C31 0.045(3) 0.039(2) 0.057(3) -0.020(2) -0.002(2) -0.008(2)
C25 0.052(3) 0.031(2) 0.042(3) -0.0085(18) 0.001(2) -0.0056(19)
C35 0.056(3) 0.047(3) 0.032(2) -0.0026(19) -0.004(2) 0.019(2)
C33 0.059(3) 0.036(2) 0.052(3) 0.004(2) -0.020(2) -0.007(2)
C24 0.036(2) 0.039(2) 0.039(2) -0.0019(18) -0.0021(18) 0.0087(18)
C26 0.090(4) 0.046(3) 0.037(3) -0.008(2) 0.004(3) 0.020(3)
C32 0.058(3) 0.038(2) 0.042(3) 0.001(2) -0.003(2) -0.003(2)

loop_
_atom_type_symbol
_atom_type_description
_atom_type_scat_dispersion_real
_atom_type_scat_dispersion_imag
_atom_type_scat_source
C C 0.0181 0.0091 'International Tables Vol C Tables 4.2.6.8 and 6.1.1.4'
H H 0.0000 0.0000 'International Tables Vol C Tables 4.2.6.8 and 6.1.1.4'
Mo Mo -0.0483 2.7339 'International Tables Vol C Tables 4.2.6.8 and 6.1.1.4'
N N 0.0311 0.0180 'International Tables Vol C Tables 4.2.6.8 and 6.1.1.4'
O O 0.0492 0.0322 'International Tables Vol C Tables 4.2.6.8 and 6.1.1.4'
Zr Zr -0.1862 2.2449 'International Tables Vol C Tables 4.2.6.8 and 6.1.1.4'

loop_
_exptl_crystal_face_index_h
_exptl_crystal_face_index_k
_exptl_crystal_face_index_l
_exptl_crystal_face_perp_dist
6 0 3 0.0635
-1 -8 2 0.0625
-6 -1 -3 0.0842
1 8 -2 0.0477
-1 1 12 0.0244
-5 -6 -3 0.0627
1 -1 -12 0.0397

loop_
_geom_angle_atom_site_label_1
_geom_angle_atom_site_label_2
_geom_angle_atom_site_label_3
_geom_angle
_geom_angle_site_symmetry_1
_geom_angle_site_symmetry_3
_geom_angle_publ_flag
Zr1 Mo1 Zr2 73.834(8) . . ?
Zr1 Mo1 Zr3 61.270(7) . . ?
Zr2 Mo1 Zr3 60.876(7) . . ?
O5 Mo1 Zr1 85.52(7) . . ?
O5 Mo1 Zr2 86.12(7) . . ?
O5 Mo1 Zr3 32.01(7) . . ?
O5 Mo1 O8 100.43(10) . . ?
O5 Mo1 O6 100.21(10) . . ?
O5 Mo1 N1 175.49(10) . 2_766 ?
O8 Mo1 Zr1 31.93(7) . . ?
O8 Mo1 Zr2 102.90(7) . . ?
O8 Mo1 Zr3 86.98(7) . . ?
O8 Mo1 N1 78.04(9) . 2_766 ?
O6 Mo1 Zr1 103.32(7) . . ?
O6 Mo1 Zr2 31.86(7) . . ?
O6 Mo1 Zr3 85.70(7) . . ?
O6 Mo1 O8 127.18(10) . . ?
O6 Mo1 N1 77.65(9) . 2_766 ?
O4 Mo1 Zr1 142.59(8) . . ?
O4 Mo1 Zr2 142.62(8) . . ?
O4 Mo1 Zr3 133.66(8) . . ?
O4 Mo1 O5 101.66(11) . . ?
O4 Mo1 O8 111.30(11) . . ?
O4 Mo1 O6 111.21(11) . . ?
O4 Mo1 N1 82.83(10) . 2_766 ?
N1 Mo1 Zr1 91.10(6) 2_766 . ?
N1 Mo1 Zr2 90.08(7) 2_766 . ?
N1 Mo1 Zr3 143.49(7) 2_766 . ?
Zr1 Mo2 Zr2 75.055(8) . . ?
Zr3 Mo2 Zr1 62.364(8) . . ?
Zr3 Mo2 Zr2 61.960(8) . . ?
O10 Mo2 Zr1 89.67(7) . . ?
O10 Mo2 Zr2 89.07(7) . . ?
O10 Mo2 Zr3 35.28(7) . . ?
O10 Mo2 O9 111.16(10) . . ?
O10 Mo2 O11 109.99(10) . . ?
O9 Mo2 Zr1 34.68(7) . . ?
O9 Mo2 Zr2 102.38(7) . . ?
O9 Mo2 Zr3 93.94(7) . . ?
O9 Mo2 O11 117.07(10) . . ?
O11 Mo2 Zr1 102.74(7) . . ?
O11 Mo2 Zr2 34.81(7) . . ?
O11 Mo2 Zr3 93.40(7) . . ?
O18 Mo2 Zr1 140.05(8) . . ?
O18 Mo2 Zr2 139.64(8) . . ?
O18 Mo2 Zr3 141.55(8) . . ?
O18 Mo2 O10 106.27(11) . . ?
O18 Mo2 O9 106.08(11) . . ?
O18 Mo2 O11 105.49(11) . . ?
Mo2 Zr1 Mo1 101.295(9) . . ?
O3 Zr1 Mo1 52.35(6) . . ?
O3 Zr1 Mo2 48.95(6) . . ?
O3 Zr1 O1 82.70(8) . . ?
O3 Zr1 C7 155.77(10) . . ?
O3 Zr1 C11 154.63(10) . . ?
O3 Zr1 C10 149.70(10) . . ?
O3 Zr1 C9 147.79(10) . . ?
O3 Zr1 C8 151.32(10) . . ?
O8 Zr1 Mo1 27.41(6) . . ?
O8 Zr1 Mo2 128.66(6) . . ?
O8 Zr1 O3 79.72(9) . . ?
O8 Zr1 O7 89.35(9) . . ?
O8 Zr1 O1 85.33(8) . . ?
O8 Zr1 O9 154.47(9) . . ?
O8 Zr1 C7 92.01(10) . . ?
O8 Zr1 C11 75.26(10) . . ?
O8 Zr1 C10 94.42(10) . . ?
O8 Zr1 C9 125.75(10) . . ?
O8 Zr1 C8 123.70(11) . . ?
O7 Zr1 Mo1 79.92(6) . . ?
O7 Zr1 Mo2 76.97(6) . . ?
O7 Zr1 O3 71.89(8) . . ?
O7 Zr1 O1 154.58(8) . . ?
O7 Zr1 O9 91.90(9) . . ?
O7 Zr1 C7 131.22(10) . . ?
O7 Zr1 C11 103.35(10) . . ?
O7 Zr1 C10 78.39(10) . . ?
O7 Zr1 C9 87.61(10) . . ?
O7 Zr1 C8 119.95(10) . . ?
O1 Zr1 Mo1 84.07(6) . . ?
O1 Zr1 Mo2 87.05(6) . . ?
O1 Zr1 C7 73.90(10) . . ?
O1 Zr1 C11 99.29(10) . . ?
O1 Zr1 C10 126.76(10) . . ?
O1 Zr1 C9 115.53(10) . . ?
O1 Zr1 C8 83.13(10) . . ?
O9 Zr1 Mo1 128.30(6) . . ?
O9 Zr1 Mo2 28.45(6) . . ?
O9 Zr1 O3 76.47(9) . . ?
O9 Zr1 O1 82.65(9) . . ?
O9 Zr1 C7 106.07(10) . . ?
O9 Zr1 C11 128.91(10) . . ?
O9 Zr1 C10 110.82(10) . . ?
O9 Zr1 C9 79.78(10) . . ?
O9 Zr1 C8 77.08(11) . . ?
C7 Zr1 Mo1 117.57(9) . . ?
C7 Zr1 Mo2 133.76(9) . . ?
C7 Zr1 C11 31.73(11) . . ?
C11 Zr1 Mo1 102.48(8) . . ?
C11 Zr1 Mo2 155.89(8) . . ?
C10 Zr1 Mo1 117.04(8) . . ?
C10 Zr1 Mo2 129.25(8) . . ?
C10 Zr1 C7 52.88(11) . . ?
C10 Zr1 C11 31.86(11) . . ?
C9 Zr1 Mo1 149.19(8) . . ?
C9 Zr1 Mo2 103.15(8) . . ?
C9 Zr1 C7 53.30(12) . . ?
C9 Zr1 C11 53.11(11) . . ?
C9 Zr1 C10 32.25(12) . . ?
C9 Zr1 C8 32.52(12) . . ?
C8 Zr1 Mo1 149.54(9) . . ?
C8 Zr1 Mo2 105.51(9) . . ?
C8 Zr1 C7 32.02(12) . . ?
C8 Zr1 C11 52.92(11) . . ?
C8 Zr1 C10 53.32(11) . . ?
Mo2 Zr2 Mo1 101.101(9) . . ?
O3 Zr2 Mo1 52.25(6) . . ?
O3 Zr2 Mo2 48.85(6) . . ?
O3 Zr2 O2 82.07(8) . . ?
O3 Zr2 O11 76.68(9) . . ?
O3 Zr2 C14 149.12(10) . . ?
O3 Zr2 C13 151.42(10) . . ?
O3 Zr2 C12 154.61(10) . . ?
O3 Zr2 C16 153.89(10) . . ?
O3 Zr2 C15 150.51(10) . . ?
O2 Zr2 Mo1 83.31(6) . . ?
O2 Zr2 Mo2 86.88(6) . . ?
O2 Zr2 C14 128.58(10) . . ?
O2 Zr2 C13 110.61(10) . . ?
O2 Zr2 C12 79.45(10) . . ?
O2 Zr2 C16 76.75(10) . . ?
O2 Zr2 C15 105.41(10) . . ?
O12 Zr2 Mo1 80.18(6) . . ?
O12 Zr2 Mo2 77.22(6) . . ?
O12 Zr2 O3 72.28(8) . . ?
O12 Zr2 O2 154.32(8) . . ?
O12 Zr2 O11 91.82(9) . . ?
O12 Zr2 C14 77.09(10) . . ?
O12 Zr2 C13 92.15(10) . . ?
O12 Zr2 C12 124.43(10) . . ?
O12 Zr2 C16 128.16(10) . . ?
O12 Zr2 C15 97.70(10) . . ?
O6 Zr2 Mo1 27.32(6) . . ?
O6 Zr2 Mo2 128.42(6) . . ?
O6 Zr2 O3 79.56(9) . . ?
O6 Zr2 O2 85.82(9) . . ?
O6 Zr2 O12 88.41(9) . . ?
O6 Zr2 O11 154.95(9) . . ?
O6 Zr2 C14 103.66(10) . . ?
O6 Zr2 C13 76.11(10) . . ?
O6 Zr2 C12 81.86(10) . . ?
O6 Zr2 C16 113.50(10) . . ?
O6 Zr2 C15 128.77(10) . . ?
O11 Zr2 Mo1 128.44(6) . . ?
O11 Zr2 Mo2 28.68(6) . . ?
O11 Zr2 O2 83.18(9) . . ?
O11 Zr2 C14 100.79(10) . . ?
O11 Zr2 C13 128.88(10) . . ?
O11 Zr2 C12 117.85(11) . . ?
O11 Zr2 C16 85.74(10) . . ?
O11 Zr2 C15 76.01(10) . . ?
C14 Zr2 Mo1 125.95(8) . . ?
C14 Zr2 Mo2 120.20(8) . . ?
C14 Zr2 C16 52.88(11) . . ?
C14 Zr2 C15 31.91(11) . . ?
C13 Zr2 Mo1 102.42(9) . . ?
C13 Zr2 Mo2 152.07(9) . . ?
C13 Zr2 C14 31.94(12) . . ?
C13 Zr2 C12 32.40(12) . . ?
C13 Zr2 C16 53.30(11) . . ?
C13 Zr2 C15 52.96(12) . . ?
C12 Zr2 Mo1 108.04(9) . . ?
C12 Zr2 Mo2 145.90(9) . . ?
C12 Zr2 C14 53.13(11) . . ?
C12 Zr2 C16 32.23(12) . . ?
C12 Zr2 C15 52.99(11) . . ?
C16 Zr2 Mo1 137.90(8) . . ?
C16 Zr2 Mo2 114.21(8) . . ?
C16 Zr2 C15 31.74(11) . . ?
C15 Zr2 Mo1 155.34(8) . . ?
C15 Zr2 Mo2 102.36(8) . . ?
Mo2 Zr3 Mo1 101.251(9) . . ?
O3 Zr3 Mo1 52.18(6) . . ?
O3 Zr3 Mo2 49.07(6) . . ?
O3 Zr3 C20 154.80(9) . . ?
O3 Zr3 C19 153.80(10) . . ?
O3 Zr3 C18 150.03(9) . . ?
O3 Zr3 C21 151.49(10) . . ?
O3 Zr3 C17 148.74(10) . . ?
O5 Zr3 Mo1 26.88(6) . . ?
O5 Zr3 Mo2 128.11(6) . . ?
O5 Zr3 O3 79.05(9) . . ?
O5 Zr3 O7 86.88(9) . . ?
O5 Zr3 O12 88.51(9) . . ?
O5 Zr3 O10 156.68(9) . . ?
O5 Zr3 C20 101.10(10) . . ?
O5 Zr3 C19 75.50(10) . . ?
O5 Zr3 C18 84.79(10) . . ?
O5 Zr3 C21 128.70(10) . . ?
O5 Zr3 C17 116.98(10) . . ?
O7 Zr3 Mo1 79.63(6) . . ?
O7 Zr3 Mo2 77.01(6) . . ?
O7 Zr3 O3 71.46(8) . . ?
O7 Zr3 O10 84.94(9) . . ?
O7 Zr3 C20 83.36(10) . . ?
O7 Zr3 C19 100.83(10) . . ?
O7 Zr3 C18 132.95(10) . . ?
O7 Zr3 C21 100.47(10) . . ?
O7 Zr3 C17 132.35(10) . . ?
O12 Zr3 Mo1 79.83(6) . . ?
O12 Zr3 Mo2 77.21(6) . . ?
O12 Zr3 O3 71.57(8) . . ?
O12 Zr3 O7 142.95(9) . . ?
O12 Zr3 O10 84.99(9) . . ?
O12 Zr3 C20 133.51(10) . . ?
O12 Zr3 C19 113.49(10) . . ?
O12 Zr3 C18 83.02(10) . . ?
O12 Zr3 C21 110.88(10) . . ?
O12 Zr3 C17 81.73(10) . . ?
O10 Zr3 Mo1 129.83(6) . . ?
O10 Zr3 Mo2 28.58(6) . . ?
O10 Zr3 O3 77.65(9) . . ?
O10 Zr3 C20 99.59(10) . . ?
O10 Zr3 C19 127.52(10) . . ?
O10 Zr3 C18 116.47(10) . . ?
O10 Zr3 C21 74.37(10) . . ?
O10 Zr3 C17 84.23(10) . . ?
C20 Zr3 Mo1 125.17(8) . . ?
C20 Zr3 Mo2 124.86(8) . . ?
C19 Zr3 Mo1 102.28(8) . . ?
C19 Zr3 Mo2 155.55(8) . . ?
C19 Zr3 C20 32.03(11) . . ?
C19 Zr3 C21 53.21(11) . . ?
C18 Zr3 Mo1 108.73(8) . . ?
C18 Zr3 Mo2 140.30(8) . . ?
C18 Zr3 C20 53.34(10) . . ?
C18 Zr3 C19 32.45(11) . . ?
C18 Zr3 C21 53.34(11) . . ?
C18 Zr3 C17 32.34(11) . . ?
C21 Zr3 Mo1 155.31(8) . . ?
C21 Zr3 Mo2 102.82(8) . . ?
C21 Zr3 C20 32.07(11) . . ?
C17 Zr3 Mo1 138.93(8) . . ?
C17 Zr3 Mo2 109.95(8) . . ?
C17 Zr3 C20 53.23(11) . . ?
C17 Zr3 C19 53.49(11) . . ?
C17 Zr3 C21 32.11(11) . . ?
Zr1 O3 Zr3 107.68(9) . . ?
Zr2 O3 Zr1 145.25(11) . . ?
Zr2 O3 Zr3 106.89(9) . . ?
Mo1 O5 Zr3 121.11(11) . . ?
Mo1 O8 Zr1 120.65(11) . . ?
Zr1 O7 Zr3 108.82(10) . . ?
Zr1 O7 H7 127(4) . . ?
Zr3 O7 H7 124(4) . . ?
C1 O2 Zr2 142.6(2) . . ?
Zr2 O12 Zr3 109.11(10) . . ?
Zr2 O12 H12 126(5) . . ?
Zr3 O12 H12 124(5) . . ?
Mo2 O10 Zr3 116.14(11) . . ?
Mo1 O6 Zr2 120.82(11) . . ?
C1 O1 Zr1 140.3(2) . . ?
Mo2 O9 Zr1 116.87(11) . . ?
Mo2 O11 Zr2 116.51(11) . . ?
C5 N1 Mo1 119.7(2) . 2_766 ?
C4 N1 Mo1 122.1(2) . 2_766 ?
C4 N1 C5 118.2(3) . . ?
C28 N4 C30 119.6(3) . . ?
C28 N4 C29 122.0(3) . . ?
C30 N4 C29 117.9(3) . . ?
C36 N6 C35 116.1(3) . . ?
C34 N6 C36 121.9(4) . . ?
C34 N6 C35 121.9(3) . . ?
C23 N2 C24 118.3(3) . . ?
C22 N2 C23 120.5(4) . . ?
C22 N2 C24 121.0(4) . . ?
C31 N5 C33 123.6(4) . . ?
C31 N5 C32 119.8(4) . . ?
C33 N5 C32 116.5(4) . . ?
C27 N3 C26 116.8(4) . . ?
C25 N3 C27 122.4(4) . . ?
C25 N3 C26 120.7(4) . . ?
C3 C2 C1 119.4(3) . . ?
C6 C2 C3 119.0(3) . . ?
C6 C2 C1 121.6(3) . . ?
Zr3 C20 H20 118.8 . . ?
C19 C20 Zr3 73.37(18) . . ?
C19 C20 H20 126.0 . . ?
C19 C20 C21 108.1(3) . . ?
C21 C20 Zr3 73.80(19) . . ?
C21 C20 H20 126.0 . . ?
Zr3 C19 H19 118.4 . . ?
C20 C19 Zr3 74.60(19) . . ?
C20 C19 H19 126.1 . . ?
C20 C19 C18 107.7(3) . . ?
C18 C19 Zr3 72.79(18) . . ?
C18 C19 H19 126.1 . . ?
C2 C3 H3 120.6 . . ?
C2 C3 C4 118.8(3) . . ?
C4 C3 H3 120.6 . . ?
Zr2 C14 H14 118.4 . . ?
C13 C14 Zr2 73.22(19) . . ?
C13 C14 H14 125.9 . . ?
C13 C14 C15 108.2(3) . . ?
C15 C14 Zr2 74.39(19) . . ?
C15 C14 H14 125.9 . . ?
Zr1 C7 H7A 118.9 . . ?
C11 C7 Zr1 74.72(19) . . ?
C11 C7 H7A 126.0 . . ?
C8 C7 Zr1 72.27(19) . . ?
C8 C7 H7A 126.0 . . ?
C8 C7 C11 108.0(3) . . ?
N1 C5 H5 118.4 . . ?
N1 C5 C6 123.3(3) . . ?
C6 C5 H5 118.4 . . ?
N1 C4 C3 122.3(3) . . ?
N1 C4 H4 118.8 . . ?
C3 C4 H4 118.8 . . ?
Zr3 C18 H18 117.3 . . ?
C19 C18 Zr3 74.76(19) . . ?
C19 C18 H18 126.0 . . ?
C17 C18 Zr3 73.99(18) . . ?
C17 C18 C19 108.0(3) . . ?
C17 C18 H18 126.0 . . ?
C2 C6 H6 120.9 . . ?
C5 C6 C2 118.3(3) . . ?
C5 C6 H6 120.9 . . ?
Zr1 C11 H11 119.6 . . ?
C7 C11 Zr1 73.54(19) . . ?
C7 C11 H11 126.0 . . ?
C10 C11 Zr1 72.65(19) . . ?
C10 C11 C7 107.9(3) . . ?
C10 C11 H11 126.0 . . ?
Zr2 C13 H13 117.2 . . ?
C14 C13 Zr2 74.84(19) . . ?
C14 C13 H13 126.0 . . ?
C14 C13 C12 108.0(3) . . ?
C12 C13 Zr2 74.02(19) . . ?
C12 C13 H13 126.0 . . ?
O2 C1 C2 115.8(3) . . ?
O1 C1 O2 126.6(3) . . ?
O1 C1 C2 117.6(3) . . ?
O15 C28 N4 123.5(3) . . ?
O15 C28 H28 118.3 . . ?
N4 C28 H28 118.3 . . ?
Zr2 C12 H12A 117.7 . . ?
C13 C12 Zr2 73.58(19) . . ?
C13 C12 H12A 126.2 . . ?
C16 C12 Zr2 74.52(19) . . ?
C16 C12 C13 107.5(3) . . ?
C16 C12 H12A 126.2 . . ?
Zr2 C16 H16 118.3 . . ?
C12 C16 Zr2 73.24(19) . . ?
C12 C16 H16 126.0 . . ?
C15 C16 Zr2 74.42(19) . . ?
C15 C16 C12 108.0(3) . . ?
C15 C16 H16 126.0 . . ?
Zr3 C21 H21 119.0 . . ?
C20 C21 Zr3 74.14(19) . . ?
C20 C21 H21 126.1 . . ?
C17 C21 Zr3 72.67(19) . . ?
C17 C21 C20 107.8(3) . . ?
C17 C21 H21 126.1 . . ?
Zr3 C17 H17 117.3 . . ?
C18 C17 Zr3 73.67(19) . . ?
C18 C17 C21 108.4(3) . . ?
C18 C17 H17 125.8 . . ?
C21 C17 Zr3 75.22(19) . . ?
C21 C17 H17 125.8 . . ?
Zr1 C10 H10 118.1 . . ?
C11 C10 Zr1 75.49(19) . . ?
C11 C10 H10 125.9 . . ?
C9 C10 Zr1 72.39(19) . . ?
C9 C10 C11 108.1(3) . . ?
C9 C10 H10 125.9 . . ?
Zr2 C15 H15 118.5 . . ?
C14 C15 Zr2 73.70(19) . . ?
C14 C15 H15 125.8 . . ?
C16 C15 Zr2 73.84(19) . . ?
C16 C15 C14 108.3(3) . . ?
C16 C15 H15 125.8 . . ?
Zr1 C9 H9 116.4 . . ?
C10 C9 Zr1 75.35(19) . . ?
C10 C9 H9 126.0 . . ?
C10 C9 C8 107.9(3) . . ?
C8 C9 Zr1 74.33(19) . . ?
C8 C9 H9 126.0 . . ?
Zr1 C8 H8 117.2 . . ?
C7 C8 Zr1 75.71(19) . . ?
C7 C8 C9 108.1(3) . . ?
C7 C8 H8 126.0 . . ?
C9 C8 Zr1 73.15(19) . . ?
C9 C8 H8 126.0 . . ?
N4 C30 H30A 109.5 . . ?
N4 C30 H30B 109.5 . . ?
N4 C30 H30C 109.5 . . ?
H30A C30 H30B 109.5 . . ?
H30A C30 H30C 109.5 . . ?
H30B C30 H30C 109.5 . . ?
N4 C29 H29A 109.5 . . ?
N4 C29 H29B 109.5 . . ?
N4 C29 H29C 109.5 . . ?
H29A C29 H29B 109.5 . . ?
H29A C29 H29C 109.5 . . ?
H29B C29 H29C 109.5 . . ?
N3 C27 H27A 109.5 . . ?
N3 C27 H27B 109.5 . . ?
N3 C27 H27C 109.5 . . ?
H27A C27 H27B 109.5 . . ?
H27A C27 H27C 109.5 . . ?
H27B C27 H27C 109.5 . . ?
N6 C36 H36A 109.5 . . ?
N6 C36 H36B 109.5 . . ?
N6 C36 H36C 109.5 . . ?
H36A C36 H36B 109.5 . . ?
H36A C36 H36C 109.5 . . ?
H36B C36 H36C 109.5 . . ?
N2 C23 H23A 109.5 . . ?
N2 C23 H23B 109.5 . . ?
N2 C23 H23C 109.5 . . ?
H23A C23 H23B 109.5 . . ?
H23A C23 H23C 109.5 . . ?
H23B C23 H23C 109.5 . . ?
O13 C22 N2 126.0(4) . . ?
O13 C22 H22 117.0 . . ?
N2 C22 H22 117.0 . . ?
O17 C34 N6 125.0(4) . . ?
O17 C34 H34 117.5 . . ?
N6 C34 H34 117.5 . . ?
N5 C31 H31 117.9 . . ?
O16 C31 N5 124.2(6) . . ?
O16 C31 H31 117.9 . . ?
N3 C25 H25 117.0 . . ?
O14 C25 N3 126.0(4) . . ?
O14 C25 H25 117.0 . . ?
N6 C35 H35A 109.5 . . ?
N6 C35 H35B 109.5 . . ?
N6 C35 H35C 109.5 . . ?
H35A C35 H35B 109.5 . . ?
H35A C35 H35C 109.5 . . ?
H35B C35 H35C 109.5 . . ?
N5 C33 H33A 109.5 . . ?
N5 C33 H33B 109.5 . . ?
N5 C33 H33C 109.5 . . ?
H33A C33 H33B 109.5 . . ?
H33A C33 H33C 109.5 . . ?
H33B C33 H33C 109.5 . . ?
N2 C24 H24A 109.5 . . ?
N2 C24 H24B 109.5 . . ?
N2 C24 H24C 109.5 . . ?
H24A C24 H24B 109.5 . . ?
H24A C24 H24C 109.5 . . ?
H24B C24 H24C 109.5 . . ?
N3 C26 H26A 109.5 . . ?
N3 C26 H26B 109.5 . . ?
N3 C26 H26C 109.5 . . ?
H26A C26 H26B 109.5 . . ?
H26A C26 H26C 109.5 . . ?
H26B C26 H26C 109.5 . . ?
N5 C32 H32A 109.5 . . ?
N5 C32 H32B 109.5 . . ?
N5 C32 H32C 109.5 . . ?
H32A C32 H32B 109.5 . . ?
H32A C32 H32C 109.5 . . ?
H32B C32 H32C 109.5 . . ?

loop_
_geom_bond_atom_site_label_1
_geom_bond_atom_site_label_2
_geom_bond_distance
_geom_bond_site_symmetry_2
_geom_bond_publ_flag
Mo1 Zr1 3.4168(4) . ?
Mo1 Zr2 3.4214(4) . ?
Mo1 Zr3 3.4243(4) . ?
Mo1 O5 1.808(2) . ?
Mo1 O8 1.829(2) . ?
Mo1 O6 1.828(2) . ?
Mo1 O4 1.705(2) . ?
Mo1 N1 2.451(3) 2_766 ?
Mo2 Zr1 3.3691(4) . ?
Mo2 Zr2 3.3739(4) . ?
Mo2 Zr3 3.3637(4) . ?
Mo2 O10 1.793(2) . ?
Mo2 O9 1.799(2) . ?
Mo2 O11 1.810(2) . ?
Mo2 O18 1.703(2) . ?
Zr1 O3 2.152(2) . ?
Zr1 O8 2.101(2) . ?
Zr1 O7 2.139(2) . ?
Zr1 O1 2.219(2) . ?
Zr1 O9 2.149(2) . ?
Zr1 C7 2.568(3) . ?
Zr1 C11 2.583(3) . ?
Zr1 C10 2.547(3) . ?
Zr1 C9 2.509(3) . ?
Zr1 C8 2.524(3) . ?
Zr2 O3 2.152(2) . ?
Zr2 O2 2.192(2) . ?
Zr2 O12 2.117(2) . ?
Zr2 O6 2.103(2) . ?
Zr2 O11 2.152(2) . ?
Zr2 C14 2.558(3) . ?
Zr2 C13 2.537(3) . ?
Zr2 C12 2.543(3) . ?
Zr2 C16 2.559(3) . ?
Zr2 C15 2.567(3) . ?
Zr3 O3 2.166(2) . ?
Zr3 O5 2.120(2) . ?
Zr3 O7 2.148(2) . ?
Zr3 O12 2.140(2) . ?
Zr3 O10 2.164(2) . ?
Zr3 C20 2.563(3) . ?
Zr3 C19 2.547(3) . ?
Zr3 C18 2.522(3) . ?
Zr3 C21 2.559(3) . ?
Zr3 C17 2.526(3) . ?
O7 H7 0.91(7) . ?
O2 C1 1.260(4) . ?
O12 H12 0.81(2) . ?
O1 C1 1.253(4) . ?
O15 C28 1.235(4) . ?
N1 C5 1.347(4) . ?
N1 C4 1.335(4) . ?
O17 C34 1.230(5) . ?
O13 C22 1.215(5) . ?
N4 C28 1.332(5) . ?
N4 C30 1.446(5) . ?
N4 C29 1.448(4) . ?
N6 C36 1.457(5) . ?
N6 C34 1.306(5) . ?
N6 C35 1.458(5) . ?
N2 C23 1.440(5) . ?
N2 C22 1.339(5) . ?
N2 C24 1.449(5) . ?
N5 C31 1.322(6) . ?
N5 C33 1.441(6) . ?
N5 C32 1.461(6) . ?
N3 C27 1.442(5) . ?
N3 C25 1.335(6) . ?
N3 C26 1.449(6) . ?
C2 C3 1.390(4) . ?
C2 C6 1.391(5) . ?
C2 C1 1.505(4) . ?
O16 C31 1.255(6) . ?
O14 C25 1.226(6) . ?
C20 H20 0.9500 . ?
C20 C19 1.410(5) . ?
C20 C21 1.415(5) . ?
C19 H19 0.9500 . ?
C19 C18 1.417(5) . ?
C3 H3 0.9500 . ?
C3 C4 1.399(4) . ?
C14 H14 0.9500 . ?
C14 C13 1.402(5) . ?
C14 C15 1.409(5) . ?
C7 H7A 0.9500 . ?
C7 C11 1.408(5) . ?
C7 C8 1.405(5) . ?
C5 H5 0.9500 . ?
C5 C6 1.385(5) . ?
C4 H4 0.9500 . ?
C18 H18 0.9500 . ?
C18 C17 1.406(5) . ?
C6 H6 0.9500 . ?
C11 H11 0.9500 . ?
C11 C10 1.408(5) . ?
C13 H13 0.9500 . ?
C13 C12 1.417(5) . ?
C28 H28 0.9500 . ?
C12 H12A 0.9500 . ?
C12 C16 1.417(5) . ?
C16 H16 0.9500 . ?
C16 C15 1.402(5) . ?
C21 H21 0.9500 . ?
C21 C17 1.407(5) . ?
C17 H17 0.9500 . ?
C10 H10 0.9500 . ?
C10 C9 1.405(5) . ?
C15 H15 0.9500 . ?
C9 H9 0.9500 . ?
C9 C8 1.409(5) . ?
C8 H8 0.9500 . ?
C30 H30A 0.9800 . ?
C30 H30B 0.9800 . ?
C30 H30C 0.9800 . ?
C29 H29A 0.9800 . ?
C29 H29B 0.9800 . ?
C29 H29C 0.9800 . ?
C27 H27A 0.9800 . ?
C27 H27B 0.9800 . ?
C27 H27C 0.9800 . ?
C36 H36A 0.9800 . ?
C36 H36B 0.9800 . ?
C36 H36C 0.9800 . ?
C23 H23A 0.9800 . ?
C23 H23B 0.9800 . ?
C23 H23C 0.9800 . ?
C22 H22 0.9500 . ?
C34 H34 0.9500 . ?
C31 H31 0.9500 . ?
C25 H25 0.9500 . ?
C35 H35A 0.9800 . ?
C35 H35B 0.9800 . ?
C35 H35C 0.9800 . ?
C33 H33A 0.9800 . ?
C33 H33B 0.9800 . ?
C33 H33C 0.9800 . ?
C24 H24A 0.9800 . ?
C24 H24B 0.9800 . ?
C24 H24C 0.9800 . ?
C26 H26A 0.9800 . ?
C26 H26B 0.9800 . ?
C26 H26C 0.9800 . ?
C32 H32A 0.9800 . ?
C32 H32B 0.9800 . ?
C32 H32C 0.9800 . ?

loop_
_geom_torsion_atom_site_label_1
_geom_torsion_atom_site_label_2
_geom_torsion_atom_site_label_3
_geom_torsion_atom_site_label_4
_geom_torsion
_geom_torsion_site_symmetry_1
_geom_torsion_site_symmetry_2
_geom_torsion_site_symmetry_3
_geom_torsion_site_symmetry_4
_geom_torsion_publ_flag
Mo1 N1 C5 C6 179.5(3) 2_766 . . . ?
Mo1 N1 C4 C3 -179.2(2) 2_766 . . . ?
Zr1 Mo1 O5 Zr3 38.34(11) . . . . ?
Zr1 Mo1 O6 Zr2 -22.60(13) . . . . ?
Zr1 Mo2 O10 Zr3 -37.34(10) . . . . ?
Zr1 Mo2 O11 Zr2 37.98(12) . . . . ?
Zr1 O1 C1 O2 10.4(6) . . . . ?
Zr1 O1 C1 C2 -168.6(2) . . . . ?
Zr1 C7 C11 C10 -65.0(2) . . . . ?
Zr1 C7 C8 C9 66.6(2) . . . . ?
Zr1 C11 C10 C9 -65.6(2) . . . . ?
Zr1 C10 C9 C8 -67.8(2) . . . . ?
Zr1 C9 C8 C7 -68.3(2) . . . . ?
Zr2 Mo1 O5 Zr3 -35.72(11) . . . . ?
Zr2 Mo1 O8 Zr1 24.83(12) . . . . ?
Zr2 Mo2 O10 Zr3 37.72(10) . . . . ?
Zr2 Mo2 O9 Zr1 -38.62(12) . . . . ?
Zr2 O2 C1 O1 -9.6(6) . . . . ?
Zr2 O2 C1 C2 169.5(2) . . . . ?
Zr2 C14 C13 C12 -67.2(2) . . . . ?
Zr2 C14 C15 C16 66.3(2) . . . . ?
Zr2 C13 C12 C16 -67.4(2) . . . . ?
Zr2 C12 C16 C15 -66.9(2) . . . . ?
Zr2 C16 C15 C14 -66.2(2) . . . . ?
Zr3 Mo1 O8 Zr1 -34.37(11) . . . . ?
Zr3 Mo1 O6 Zr2 36.52(11) . . . . ?
Zr3 Mo2 O9 Zr1 23.52(11) . . . . ?
Zr3 Mo2 O11 Zr2 -24.44(11) . . . . ?
Zr3 C20 C19 C18 -65.8(2) . . . . ?
Zr3 C20 C21 C17 65.4(2) . . . . ?
Zr3 C19 C18 C17 -67.1(2) . . . . ?
Zr3 C18 C17 C21 -67.8(2) . . . . ?
Zr3 C21 C17 C18 66.8(2) . . . . ?
O5 Mo1 O8 Zr1 -63.54(14) . . . . ?
O5 Mo1 O6 Zr2 65.17(14) . . . . ?
O8 Mo1 O5 Zr3 66.70(14) . . . . ?
O8 Mo1 O6 Zr2 -46.40(18) . . . . ?
O10 Mo2 O9 Zr1 55.22(15) . . . . ?
O10 Mo2 O11 Zr2 -56.38(15) . . . . ?
O6 Mo1 O5 Zr3 -64.42(14) . . . . ?
O6 Mo1 O8 Zr1 47.92(17) . . . . ?
O9 Mo2 O10 Zr3 -65.20(14) . . . . ?
O9 Mo2 O11 Zr2 71.74(15) . . . . ?
O11 Mo2 O10 Zr3 66.10(14) . . . . ?
O11 Mo2 O9 Zr1 -72.33(15) . . . . ?
O18 Mo2 O10 Zr3 179.82(12) . . . . ?
O18 Mo2 O9 Zr1 170.32(12) . . . . ?
O18 Mo2 O11 Zr2 -170.60(12) . . . . ?
O4 Mo1 O5 Zr3 -178.78(12) . . . . ?
O4 Mo1 O8 Zr1 -170.55(12) . . . . ?
O4 Mo1 O6 Zr2 172.04(12) . . . . ?
N1 Mo1 O8 Zr1 112.14(13) 2_766 . . . ?
N1 Mo1 O6 Zr2 -110.79(13) 2_766 . . . ?
N1 C5 C6 C2 -0.4(5) . . . . ?
C2 C3 C4 N1 0.0(5) . . . . ?
C20 C19 C18 Zr3 67.0(2) . . . . ?
C20 C19 C18 C17 -0.1(4) . . . . ?
C20 C21 C17 Zr3 -66.4(2) . . . . ?
C20 C21 C17 C18 0.4(4) . . . . ?
C19 C20 C21 Zr3 -65.9(2) . . . . ?
C19 C20 C21 C17 -0.5(4) . . . . ?
C19 C18 C17 Zr3 67.6(2) . . . . ?
C19 C18 C17 C21 -0.2(4) . . . . ?
C3 C2 C6 C5 -2.2(5) . . . . ?
C3 C2 C1 O2 -6.9(5) . . . . ?
C3 C2 C1 O1 172.2(3) . . . . ?
C14 C13 C12 Zr2 67.7(2) . . . . ?
C14 C13 C12 C16 0.3(4) . . . . ?
C7 C11 C10 Zr1 65.6(2) . . . . ?
C7 C11 C10 C9 0.0(4) . . . . ?
C5 N1 C4 C3 -2.5(5) . . . . ?
C4 N1 C5 C6 2.8(5) . . . . ?
C6 C2 C3 C4 2.4(5) . . . . ?
C6 C2 C1 O2 176.8(3) . . . . ?
C6 C2 C1 O1 -4.1(5) . . . . ?
C11 C7 C8 Zr1 -66.8(2) . . . . ?
C11 C7 C8 C9 -0.2(4) . . . . ?
C11 C10 C9 Zr1 67.6(2) . . . . ?
C11 C10 C9 C8 -0.2(4) . . . . ?
C13 C14 C15 Zr2 -66.0(2) . . . . ?
C13 C14 C15 C16 0.3(4) . . . . ?
C13 C12 C16 Zr2 66.7(2) . . . . ?
C13 C12 C16 C15 -0.2(4) . . . . ?
C1 C2 C3 C4 -174.1(3) . . . . ?
C1 C2 C6 C5 174.2(3) . . . . ?
C12 C16 C15 Zr2 66.1(2) . . . . ?
C12 C16 C15 C14 -0.1(4) . . . . ?
C21 C20 C19 Zr3 66.2(2) . . . . ?
C21 C20 C19 C18 0.4(4) . . . . ?
C10 C9 C8 Zr1 68.5(2) . . . . ?
C10 C9 C8 C7 0.2(4) . . . . ?
C15 C14 C13 Zr2 66.8(2) . . . . ?
C15 C14 C13 C12 -0.4(4) . . . . ?
C8 C7 C11 Zr1 65.1(2) . . . . ?
C8 C7 C11 C10 0.1(4) . . . . ?
C30 N4 C28 O15 -4.1(5) . . . . ?
C29 N4 C28 O15 -175.9(3) . . . . ?
C27 N3 C25 O14 -179.1(5) . . . . ?
C36 N6 C34 O17 -177.1(4) . . . . ?
C23 N2 C22 O13 -1.4(7) . . . . ?
C35 N6 C34 O17 0.9(7) . . . . ?
C33 N5 C31 O16 -0.3(7) . . . . ?
C24 N2 C22 O13 -175.9(4) . . . . ?
C26 N3 C25 O14 -1.4(8) . . . . ?
C32 N5 C31 O16 178.9(4) . . . . ?

loop_
_exptl_oxdiff_crystal_face_indexfrac_h
_exptl_oxdiff_crystal_face_indexfrac_k
_exptl_oxdiff_crystal_face_indexfrac_l
_exptl_oxdiff_crystal_face_x
_exptl_oxdiff_crystal_face_y
_exptl_oxdiff_crystal_face_z
6.3758 -0.3415 3.4663 0.1680 0.6933 0.7008
-1.2516 -7.8074 1.6508 0.1439 0.6045 -0.7835
-6.3938 -0.7775 -3.1445 -0.1433 -0.5900 -0.7946
0.9332 7.8567 -1.8335 -0.1530 -0.6421 0.7512
-0.7608 1.1168 11.9821 0.9688 -0.2328 -0.0856
-4.7237 -5.5970 -3.2084 -0.1820 0.0456 -0.9822
1.0733 -0.7558 -11.8275 -0.9613 0.2309 0.1502
